data_4080459
loop_
_publ_author_name
'Hu, Shaowei'
'Shima, Takanori'
'Luo, Yi'
'Hou, Zhaomin'

_publ_section_title
;
 Tetranuclear Zirconium and Hafnium Polyhydride Complexes Composed of the
 &#x201C;CpMH2&#x201D; Units
;
_journal_issue 7
_journal_name_full Organometallics
_journal_page_first 2145
_journal_paper_doi 10.1021/om400012a
_journal_volume 32
_journal_year 2013
_chemical_formula_sum 'C40 H68 Zr4'
_chemical_formula_weight 913.82
_chemical_name_systematic
; 
 ? 
;
_space_group_IT_number 2
_symmetry_cell_setting triclinic
_symmetry_space_group_name_Hall '-P 1'
_symmetry_space_group_name_H-M 'P -1'
_atom_sites_solution_hydrogens geom
_atom_sites_solution_primary direct
_atom_sites_solution_secondary difmap
_audit_creation_method SHELXL-97
_cell_angle_alpha 82.332(2)
_cell_angle_beta 81.631(2)
_cell_angle_gamma 65.028(2)
_cell_formula_units_Z 2
_cell_length_a 11.3569(17)
_cell_length_b 11.4460(17)
_cell_length_c 18.867(3)
_cell_measurement_reflns_used 13535
_cell_measurement_temperature 173(2)
_cell_measurement_theta_max 27.00
_cell_measurement_theta_min 1.97
_cell_volume 2192.5(6)
_computing_cell_refinement 'Bruker SMART'
_computing_data_collection 'Bruker SMART'
_computing_data_reduction 'Bruker SHELXTL'
_computing_molecular_graphics 'Bruker SHELXTL'
_computing_publication_material 'Bruker SHELXTL'
_computing_structure_refinement 'SHELXL-97 (Sheldrick, 1997)'
_computing_structure_solution 'SHELXS-97 (Sheldrick, 1990)'
_diffrn_ambient_temperature 173(2)
_diffrn_measured_fraction_theta_full 0.961
_diffrn_measured_fraction_theta_max 0.961
_diffrn_measurement_device_type 'CCD area detector'
_diffrn_measurement_method 'phi and omega scans'
_diffrn_radiation_monochromator graphite
_diffrn_radiation_source 'fine-focus sealed tube'
_diffrn_radiation_type MoK\a
_diffrn_radiation_wavelength 0.71073
_diffrn_reflns_av_R_equivalents 0.0816
_diffrn_reflns_av_sigmaI/netI 0.1044
_diffrn_reflns_limit_h_max 14
_diffrn_reflns_limit_h_min -14
_diffrn_reflns_limit_k_max 14
_diffrn_reflns_limit_k_min -12
_diffrn_reflns_limit_l_max 24
_diffrn_reflns_limit_l_min -20
_diffrn_reflns_number 13535
_diffrn_reflns_theta_full 27.00
_diffrn_reflns_theta_max 27.00
_diffrn_reflns_theta_min 1.97
_exptl_absorpt_coefficient_mu 0.947
_exptl_absorpt_correction_T_max 0.9542
_exptl_absorpt_correction_T_min 0.8332
_exptl_absorpt_correction_type multi-scan
_exptl_absorpt_process_details SADABS
_exptl_crystal_colour dark-green
_exptl_crystal_density_diffrn 1.384
_exptl_crystal_density_method 'not measured'
_exptl_crystal_description block
_exptl_crystal_F_000 936
_exptl_crystal_size_max 0.20
_exptl_crystal_size_mid 0.10
_exptl_crystal_size_min 0.05
_refine_diff_density_max 2.371
_refine_diff_density_min -1.802
_refine_diff_density_rms 0.232
_refine_ls_extinction_method none
_refine_ls_goodness_of_fit_ref 0.965
_refine_ls_hydrogen_treatment mixed
_refine_ls_matrix_type full
_refine_ls_number_parameters 414
_refine_ls_number_reflns 9221
_refine_ls_number_restraints 6
_refine_ls_restrained_S_all 0.965
_refine_ls_R_factor_all 0.1032
_refine_ls_R_factor_gt 0.0814
_refine_ls_shift/su_max 0.001
_refine_ls_shift/su_mean 0.000
_refine_ls_structure_factor_coef Fsqd
_refine_ls_weighting_details 'calc w=1/[\s^2^(Fo^2^)+(0.1396P)^2^+0.0000P] where P=(Fo^2^+2Fc^2^)/3'
_refine_ls_weighting_scheme calc
_refine_ls_wR_factor_gt 0.2075
_refine_ls_wR_factor_ref 0.2169
_reflns_number_gt 6300
_reflns_number_total 9221
_reflns_threshold_expression >2sigma(I)
_cod_data_source_file om400012a_si_002.cif
_cod_data_source_block 3
_cod_depositor_comments
;
The following automatic conversions were performed:

'_symmetry_cell_setting' value 'Triclinic' changed to 'triclinic'
according to /home/saulius/struct/CIF-dictionaries/cif_core.dic
dictionary named 'cif_core.dic' version 2.4.2 from
2011-04-26.

'_exptl_absorpt_correction_type' value 'Multi-scan'
changed to 'multi-scan' according to
/home/saulius/struct/CIF-dictionaries/cif_core.dic dictionary named
'cif_core.dic' version 2.4.2 from 2011-04-26.

Automatic conversion script
Id: cif_fix_values 1891 2012-01-12 08:04:46Z andrius 
;
_cod_original_sg_symbol_H-M P-1
_cod_database_code 4080459

loop_
_symmetry_equiv_pos_as_xyz
'x, y, z'
'-x, -y, -z'

loop_
_atom_site_label
_atom_site_type_symbol
_atom_site_fract_x
_atom_site_fract_y
_atom_site_fract_z
_atom_site_U_iso_or_equiv
_atom_site_adp_type
_atom_site_occupancy
_atom_site_symmetry_multiplicity
_atom_site_calc_flag
_atom_site_refinement_flags
Zr1 Zr 0.73756(6) 0.82002(6) 0.31955(4) 0.02181(19) Uani 1 1 d D
Zr2 Zr 0.76840(6) 0.78651(7) 0.15909(4) 0.02262(19) Uani 1 1 d D
Zr3 Zr 0.80926(6) 0.55319(6) 0.26893(4) 0.02172(19) Uani 1 1 d D
Zr4 Zr 1.00957(6) 0.67379(7) 0.24305(4) 0.02304(19) Uani 1 1 d D
C1 C 0.7011(11) 0.8812(9) 0.4460(5) 0.051(3) Uani 1 1 d .
C2 C 0.7134(8) 0.9870(8) 0.4017(5) 0.042(2) Uani 1 1 d .
C3 C 0.6069(9) 1.0407(8) 0.3597(5) 0.039(2) Uani 1 1 d .
C4 C 0.5291(8) 0.9732(10) 0.3789(6) 0.050(3) Uani 1 1 d .
C5 C 0.5852(11) 0.8766(10) 0.4315(5) 0.052(3) Uani 1 1 d .
C6 C 0.7916(16) 0.7941(14) 0.4991(8) 0.098(2) Uani 1 1 d .
H6A H 0.7427 0.7953 0.5465 0.147 Uiso 1 1 calc R
H6B H 0.8599 0.8240 0.5018 0.147 Uiso 1 1 calc R
H6C H 0.8317 0.7058 0.4841 0.147 Uiso 1 1 calc R
C7 C 0.8163(15) 1.0369(14) 0.4026(8) 0.098(2) Uani 1 1 d .
H7A H 0.8258 1.0835 0.3561 0.147 Uiso 1 1 calc R
H7B H 0.8996 0.9641 0.4113 0.147 Uiso 1 1 calc R
H7C H 0.7904 1.0955 0.4409 0.147 Uiso 1 1 calc R
C8 C 0.5838(16) 1.1588(14) 0.3090(8) 0.098(2) Uani 1 1 d .
H8A H 0.5469 1.1518 0.2667 0.147 Uiso 1 1 calc R
H8B H 0.6667 1.1665 0.2939 0.147 Uiso 1 1 calc R
H8C H 0.5226 1.2355 0.3331 0.147 Uiso 1 1 calc R
C9 C 0.4019(15) 1.0017(15) 0.3487(8) 0.098(2) Uani 1 1 d .
H9A H 0.3282 1.0551 0.3808 0.147 Uiso 1 1 calc R
H9B H 0.3952 0.9203 0.3447 0.147 Uiso 1 1 calc R
H9C H 0.4003 1.0481 0.3010 0.147 Uiso 1 1 calc R
C10 C 0.5299(16) 0.7838(14) 0.4730(8) 0.098(2) Uani 1 1 d .
H10A H 0.4918 0.7533 0.4400 0.147 Uiso 1 1 calc R
H10B H 0.4623 0.8287 0.5106 0.147 Uiso 1 1 calc R
H10C H 0.6001 0.7097 0.4952 0.147 Uiso 1 1 calc R
C11 C 0.7535(9) 0.7806(9) 0.0279(4) 0.039(2) Uani 1 1 d .
C12 C 0.6221(9) 0.8269(9) 0.0621(4) 0.038(2) Uani 1 1 d .
C13 C 0.5925(8) 0.9490(8) 0.0866(4) 0.0369(19) Uani 1 1 d .
C14 C 0.7033(9) 0.9792(8) 0.0691(4) 0.0364(19) Uani 1 1 d .
C15 C 0.8017(8) 0.8750(8) 0.0322(4) 0.0325(18) Uani 1 1 d .
C16 C 0.8263(13) 0.6557(11) -0.0075(5) 0.068(3) Uani 1 1 d .
H16A H 0.8291 0.6737 -0.0598 0.103 Uiso 1 1 calc R
H16B H 0.7818 0.5982 0.0078 0.103 Uiso 1 1 calc R
H16C H 0.9156 0.6140 0.0065 0.103 Uiso 1 1 calc R
C17 C 0.5303(12) 0.7627(13) 0.0651(7) 0.072(4) Uani 1 1 d .
H17A H 0.4671 0.7866 0.1076 0.108 Uiso 1 1 calc R
H17B H 0.5799 0.6686 0.0678 0.108 Uiso 1 1 calc R
H17C H 0.4840 0.7908 0.0217 0.108 Uiso 1 1 calc R
C18 C 0.4593(9) 1.0381(11) 0.1212(6) 0.061(3) Uani 1 1 d .
H18A H 0.4010 1.0845 0.0837 0.091 Uiso 1 1 calc R
H18B H 0.4699 1.1005 0.1477 0.091 Uiso 1 1 calc R
H18C H 0.4217 0.9864 0.1543 0.091 Uiso 1 1 calc R
C19 C 0.7133(12) 1.0992(10) 0.0814(5) 0.056(3) Uani 1 1 d .
H19A H 0.7861 1.0780 0.1101 0.084 Uiso 1 1 calc R
H19B H 0.6319 1.1560 0.1072 0.084 Uiso 1 1 calc R
H19C H 0.7287 1.1433 0.0351 0.084 Uiso 1 1 calc R
C20 C 0.9340(11) 0.8675(12) -0.0013(5) 0.062(3) Uani 1 1 d .
H20A H 0.9262 0.9096 -0.0502 0.092 Uiso 1 1 calc R
H20B H 0.9957 0.7766 -0.0030 0.092 Uiso 1 1 calc R
H20C H 0.9657 0.9113 0.0275 0.092 Uiso 1 1 calc R
C21 C 0.8008(10) 0.3732(8) 0.3585(5) 0.043(2) Uani 1 1 d .
C22 C 0.8956(8) 0.3133(8) 0.3017(6) 0.044(2) Uani 1 1 d .
C23 C 0.8334(9) 0.3362(8) 0.2387(5) 0.038(2) Uani 1 1 d .
C24 C 0.6962(8) 0.4101(8) 0.2568(5) 0.036(2) Uani 1 1 d .
C25 C 0.6790(8) 0.4300(8) 0.3295(5) 0.042(2) Uani 1 1 d .
C26 C 0.8235(18) 0.3662(12) 0.4361(6) 0.099(6) Uani 1 1 d .
H26A H 0.8735 0.4164 0.4402 0.148 Uiso 1 1 calc R
H26B H 0.8724 0.2758 0.4532 0.148 Uiso 1 1 calc R
H26C H 0.7393 0.4017 0.4652 0.148 Uiso 1 1 calc R
C27 C 1.0367(10) 0.2277(10) 0.3119(9) 0.082(4) Uani 1 1 d .
H27A H 1.0449 0.1408 0.3305 0.122 Uiso 1 1 calc R
H27B H 1.0669 0.2638 0.3461 0.122 Uiso 1 1 calc R
H27C H 1.0899 0.2229 0.2656 0.122 Uiso 1 1 calc R
C28 C 0.8989(14) 0.2825(12) 0.1683(6) 0.078(4) Uani 1 1 d .
H28A H 0.9892 0.2744 0.1624 0.117 Uiso 1 1 calc R
H28B H 0.8519 0.3408 0.1291 0.117 Uiso 1 1 calc R
H28C H 0.8987 0.1973 0.1673 0.117 Uiso 1 1 calc R
C29 C 0.5929(13) 0.4493(12) 0.2065(7) 0.078(4) Uani 1 1 d .
H29A H 0.5692 0.3769 0.2043 0.117 Uiso 1 1 calc R
H29B H 0.6261 0.4730 0.1585 0.117 Uiso 1 1 calc R
H29C H 0.5156 0.5235 0.2239 0.117 Uiso 1 1 calc R
C30 C 0.5478(13) 0.4974(12) 0.3742(8) 0.089(5) Uani 1 1 d .
H30A H 0.4886 0.5692 0.3446 0.134 Uiso 1 1 calc R
H30B H 0.5622 0.5308 0.4159 0.134 Uiso 1 1 calc R
H30C H 0.5092 0.4353 0.3907 0.134 Uiso 1 1 calc R
C31 C 1.2232(7) 0.5553(9) 0.2948(5) 0.0360(19) Uani 1 1 d .
C32 C 1.1965(8) 0.6892(9) 0.2934(5) 0.041(2) Uani 1 1 d .
C33 C 1.2017(8) 0.7377(9) 0.2202(5) 0.039(2) Uani 1 1 d .
C34 C 1.2295(7) 0.6347(9) 0.1766(4) 0.0350(19) Uani 1 1 d .
C35 C 1.2445(7) 0.5221(8) 0.2226(5) 0.0327(18) Uani 1 1 d .
C36 C 1.2328(10) 0.4655(11) 0.3617(6) 0.063(3) Uani 1 1 d .
H36A H 1.3246 0.4182 0.3709 0.095 Uiso 1 1 calc R
H36B H 1.1967 0.4040 0.3552 0.095 Uiso 1 1 calc R
H36C H 1.1834 0.5158 0.4026 0.095 Uiso 1 1 calc R
C37 C 1.1789(10) 0.7624(12) 0.3558(6) 0.063(3) Uani 1 1 d .
H37A H 1.1354 0.7297 0.3972 0.095 Uiso 1 1 calc R
H37B H 1.1254 0.8542 0.3441 0.095 Uiso 1 1 calc R
H37C H 1.2644 0.7518 0.3674 0.095 Uiso 1 1 calc R
C38 C 1.1793(10) 0.8754(10) 0.1945(7) 0.068(3) Uani 1 1 d .
H38A H 1.1504 0.8953 0.1461 0.102 Uiso 1 1 calc R
H38B H 1.2608 0.8861 0.1933 0.102 Uiso 1 1 calc R
H38C H 1.1121 0.9343 0.2273 0.102 Uiso 1 1 calc R
C39 C 1.2532(10) 0.6378(12) 0.0953(5) 0.061(3) Uani 1 1 d .
H39A H 1.3461 0.5880 0.0811 0.091 Uiso 1 1 calc R
H39B H 1.2272 0.7275 0.0750 0.091 Uiso 1 1 calc R
H39C H 1.2017 0.5998 0.0773 0.091 Uiso 1 1 calc R
C40 C 1.2857(9) 0.3883(9) 0.1993(6) 0.050(2) Uani 1 1 d .
H40A H 1.2400 0.3934 0.1580 0.075 Uiso 1 1 calc R
H40B H 1.2637 0.3342 0.2391 0.075 Uiso 1 1 calc R
H40C H 1.3801 0.3502 0.1858 0.075 Uiso 1 1 calc R
H1 H 0.993(9) 0.505(9) 0.258(5) 0.050 Uiso 1 1 d .
H2 H 0.730(9) 0.645(9) 0.351(5) 0.050 Uiso 1 1 d .
H3 H 0.923(9) 0.774(9) 0.311(5) 0.050 Uiso 1 1 d .
H4 H 0.756(9) 0.619(9) 0.170(5) 0.050 Uiso 1 1 d .
H5 H 0.9541 0.7733 0.1479 0.050 Uiso 1 1 d .
H6 H 0.673(9) 0.903(9) 0.226(5) 0.050 Uiso 1 1 d .
H7 H 0.640(9) 0.745(2) 0.2524(8) 0.050 Uiso 1 1 d D
H8 H 0.8552(18) 0.880(8) 0.2246(13) 0.050 Uiso 1 1 d D

loop_
_atom_site_aniso_label
_atom_site_aniso_U_11
_atom_site_aniso_U_22
_atom_site_aniso_U_33
_atom_site_aniso_U_23
_atom_site_aniso_U_13
_atom_site_aniso_U_12
Zr1 0.0195(4) 0.0139(4) 0.0271(4) 0.0020(3) 0.0008(3) -0.0041(3)
Zr2 0.0185(4) 0.0188(4) 0.0262(4) 0.0039(3) -0.0016(3) -0.0052(3)
Zr3 0.0167(3) 0.0144(4) 0.0309(4) 0.0019(3) -0.0003(3) -0.0051(3)
Zr4 0.0146(3) 0.0192(4) 0.0318(4) 0.0033(3) -0.0009(3) -0.0055(3)
C1 0.075(7) 0.027(5) 0.034(5) -0.009(4) -0.017(5) 0.002(5)
C2 0.033(5) 0.027(5) 0.066(6) -0.023(4) 0.009(4) -0.010(4)
C3 0.042(5) 0.019(4) 0.037(4) -0.006(3) 0.008(4) 0.001(4)
C4 0.022(4) 0.052(6) 0.067(7) -0.034(5) 0.011(4) -0.003(4)
C5 0.079(8) 0.037(5) 0.044(5) -0.023(4) 0.037(5) -0.036(6)
C6 0.110(6) 0.077(5) 0.094(5) -0.043(4) 0.021(4) -0.025(4)
C7 0.110(6) 0.077(5) 0.094(5) -0.043(4) 0.021(4) -0.025(4)
C8 0.110(6) 0.077(5) 0.094(5) -0.043(4) 0.021(4) -0.025(4)
C9 0.110(6) 0.077(5) 0.094(5) -0.043(4) 0.021(4) -0.025(4)
C10 0.110(6) 0.077(5) 0.094(5) -0.043(4) 0.021(4) -0.025(4)
C11 0.045(5) 0.037(5) 0.025(4) 0.004(3) -0.014(4) -0.007(4)
C12 0.045(5) 0.037(5) 0.036(4) 0.017(4) -0.020(4) -0.021(4)
C13 0.036(5) 0.031(5) 0.032(4) 0.008(3) -0.009(4) -0.004(4)
C14 0.044(5) 0.027(4) 0.028(4) 0.009(3) -0.005(4) -0.008(4)
C15 0.032(4) 0.037(5) 0.025(4) 0.007(3) -0.003(3) -0.013(4)
C16 0.107(10) 0.054(7) 0.034(5) -0.014(5) -0.007(6) -0.020(7)
C17 0.068(8) 0.094(10) 0.077(8) 0.031(7) -0.048(6) -0.054(8)
C18 0.035(5) 0.067(8) 0.053(6) 0.017(5) -0.015(5) 0.002(5)
C19 0.081(8) 0.042(6) 0.046(6) 0.011(4) -0.023(5) -0.026(6)
C20 0.060(7) 0.071(8) 0.043(6) 0.014(5) 0.011(5) -0.028(6)
C21 0.065(6) 0.023(4) 0.044(5) 0.002(4) -0.004(4) -0.025(5)
C22 0.027(4) 0.018(4) 0.084(7) 0.009(4) -0.009(4) -0.009(4)
C23 0.052(5) 0.028(5) 0.040(5) -0.008(4) 0.009(4) -0.027(4)
C24 0.034(5) 0.024(4) 0.059(6) 0.007(4) -0.015(4) -0.018(4)
C25 0.033(5) 0.024(4) 0.066(6) -0.005(4) 0.018(4) -0.016(4)
C26 0.203(18) 0.051(8) 0.059(8) 0.017(6) -0.033(9) -0.069(10)
C27 0.039(6) 0.032(6) 0.165(14) 0.016(7) -0.022(7) -0.009(5)
C28 0.115(11) 0.061(8) 0.072(8) -0.037(6) 0.039(7) -0.056(8)
C29 0.090(9) 0.065(8) 0.110(10) 0.037(7) -0.062(8) -0.058(8)
C30 0.070(8) 0.054(8) 0.138(13) -0.037(8) 0.060(8) -0.033(7)
C31 0.018(4) 0.036(5) 0.052(5) 0.009(4) -0.013(3) -0.009(4)
C32 0.023(4) 0.047(6) 0.054(5) -0.004(4) -0.007(4) -0.014(4)
C33 0.018(4) 0.043(5) 0.060(6) 0.005(4) 0.000(4) -0.021(4)
C34 0.012(3) 0.043(5) 0.042(5) 0.003(4) 0.001(3) -0.007(4)
C35 0.014(4) 0.022(4) 0.058(5) 0.001(4) -0.003(3) -0.005(3)
C36 0.035(5) 0.072(8) 0.063(7) 0.027(6) -0.020(5) -0.007(5)
C37 0.036(6) 0.072(8) 0.086(8) -0.032(7) -0.009(5) -0.019(5)
C38 0.045(6) 0.044(7) 0.119(10) 0.020(6) -0.005(6) -0.031(5)
C39 0.035(5) 0.080(8) 0.054(6) 0.004(6) 0.008(4) -0.018(6)
C40 0.023(4) 0.033(5) 0.083(7) -0.005(5) -0.009(4) 0.000(4)

loop_
_atom_type_symbol
_atom_type_description
_atom_type_scat_dispersion_real
_atom_type_scat_dispersion_imag
_atom_type_scat_source
C C 0.0033 0.0016 'International Tables Vol C Tables 4.2.6.8 and 6.1.1.4'
H H 0.0000 0.0000 'International Tables Vol C Tables 4.2.6.8 and 6.1.1.4'
Zr Zr -2.9673 0.5597 'International Tables Vol C Tables 4.2.6.8 and 6.1.1.4'

loop_
_geom_angle_atom_site_label_1
_geom_angle_atom_site_label_2
_geom_angle_atom_site_label_3
_geom_angle
C3 Zr1 C4 32.3(3)
C3 Zr1 C5 53.6(3)
C4 Zr1 C5 32.2(4)
C3 Zr1 C1 54.4(3)
C4 Zr1 C1 54.1(3)
C5 Zr1 C1 32.7(4)
C3 Zr1 C2 32.7(3)
C4 Zr1 C2 53.9(3)
C5 Zr1 C2 53.8(3)
C1 Zr1 C2 32.9(3)
C3 Zr1 Zr2 117.8(2)
C4 Zr1 Zr2 121.0(3)
C5 Zr1 Zr2 146.7(3)
C1 Zr1 Zr2 171.9(2)
C2 Zr1 Zr2 139.4(2)
C3 Zr1 Zr3 161.3(2)
C4 Zr1 Zr3 130.3(2)
C5 Zr1 Zr3 116.5(2)
C1 Zr1 Zr3 127.9(2)
C2 Zr1 Zr3 158.7(2)
Zr2 Zr1 Zr3 60.21(2)
C3 Zr1 Zr4 136.9(2)
C4 Zr1 Zr4 169.3(3)
C5 Zr1 Zr4 151.0(3)
C1 Zr1 Zr4 123.1(3)
C2 Zr1 Zr4 117.4(2)
Zr2 Zr1 Zr4 60.15(2)
Zr3 Zr1 Zr4 60.30(2)
C3 Zr1 H2 133(3)
C4 Zr1 H2 103(3)
C5 Zr1 H2 81(3)
C1 Zr1 H2 93(3)
C2 Zr1 H2 126(3)
Zr2 Zr1 H2 94(3)
Zr3 Zr1 H2 37(3)
Zr4 Zr1 H2 88(3)
C3 Zr1 H3 112(3)
C4 Zr1 H3 141(3)
C5 Zr1 H3 126(3)
C1 Zr1 H3 94(3)
C2 Zr1 H3 87(3)
Zr2 Zr1 H3 87(3)
Zr3 Zr1 H3 86(3)
Zr4 Zr1 H3 31(3)
H2 Zr1 H3 102(4)
C3 Zr1 H6 83(3)
C4 Zr1 H6 88(3)
C5 Zr1 H6 119(3)
C1 Zr1 H6 138(3)
C2 Zr1 H6 111(3)
Zr2 Zr1 H6 35(3)
Zr3 Zr1 H6 90(3)
Zr4 Zr1 H6 90(3)
H2 Zr1 H6 116(4)
H3 Zr1 H6 108(4)
C3 Zr1 H7 116.4(16)
C4 Zr1 H7 94.5(19)
C5 Zr1 H7 104.1(17)
C1 Zr1 H7 135.9(16)
C2 Zr1 H7 147.7(18)
Zr2 Zr1 H7 47.2(14)
Zr3 Zr1 H7 47.0(14)
Zr4 Zr1 H7 93.1(18)
H2 Zr1 H7 61(2)
H3 Zr1 H7 124(3)
H6 Zr1 H7 55(3)
C3 Zr1 H8 96.3(18)
C4 Zr1 H8 123.7(15)
C5 Zr1 H8 149.1(18)
C1 Zr1 H8 127.2(15)
C2 Zr1 H8 97.8(18)
Zr2 Zr1 H8 48.1(14)
Zr3 Zr1 H8 94.4(18)
Zr4 Zr1 H8 47.8(14)
H2 Zr1 H8 130(3)
H3 Zr1 H8 54(3)
H6 Zr1 H8 54(3)
H7 Zr1 H8 95.1(18)
C14 Zr2 C13 33.0(3)
C14 Zr2 C15 32.9(3)
C13 Zr2 C15 54.2(3)
C14 Zr2 C11 54.8(3)
C13 Zr2 C11 54.5(3)
C15 Zr2 C11 32.7(3)
C14 Zr2 C12 54.9(3)
C13 Zr2 C12 32.8(3)
C15 Zr2 C12 54.6(3)
C11 Zr2 C12 33.2(3)
C14 Zr2 Zr1 120.8(2)
C13 Zr2 Zr1 116.8(2)
C15 Zr2 Zr1 148.0(2)
C11 Zr2 Zr1 170.5(2)
C12 Zr2 Zr1 137.5(2)
C14 Zr2 Zr3 172.0(2)
C13 Zr2 Zr3 139.0(2)
C15 Zr2 Zr3 149.5(2)
C11 Zr2 Zr3 123.0(2)
C12 Zr2 Zr3 118.46(19)
Zr1 Zr2 Zr3 59.98(2)
C14 Zr2 Zr4 127.6(2)
C13 Zr2 Zr4 158.7(2)
C15 Zr2 Zr4 115.68(18)
C11 Zr2 Zr4 129.4(2)
C12 Zr2 Zr4 161.2(2)
Zr1 Zr2 Zr4 60.15(2)
Zr3 Zr2 Zr4 60.22(2)
C14 Zr2 H4 135(3)
C13 Zr2 H4 110(3)
C15 Zr2 H4 116(3)
C11 Zr2 H4 85(3)
C12 Zr2 H4 81(3)
Zr1 Zr2 H4 96(3)
Zr3 Zr2 H4 40(3)
Zr4 Zr2 H4 91(3)
C14 Zr2 H5 90.6
C13 Zr2 H5 123.4
C15 Zr2 H5 75.2
C11 Zr2 H5 96.5
C12 Zr2 H5 128.2
Zr1 Zr2 H5 91.9
Zr3 Zr2 H5 97.4
Zr4 Zr2 H5 40.7
H4 Zr2 H5 114.2
C14 Zr2 H6 85(3)
C13 Zr2 H6 79(3)
C15 Zr2 H6 118(3)
C11 Zr2 H6 134(3)
C12 Zr2 H6 106(3)
Zr1 Zr2 H6 38(3)
Zr3 Zr2 H6 93(3)
Zr4 Zr2 H6 92(3)
H4 Zr2 H6 118(4)
H5 Zr2 H6 107.8
C14 Zr2 H7 126.7(15)
C13 Zr2 H7 98.4(18)
C15 Zr2 H7 151.2(19)
C11 Zr2 H7 126.8(16)
C12 Zr2 H7 98.0(18)
Zr1 Zr2 H7 47.2(14)
Zr3 Zr2 H7 46.9(14)
Zr4 Zr2 H7 93.1(18)
H4 Zr2 H7 61(3)
H5 Zr2 H7 133.3
H6 Zr2 H7 57(3)
C14 Zr2 H8 91.4(18)
C13 Zr2 H8 113.0(16)
C15 Zr2 H8 103.7(17)
C11 Zr2 H8 136.1(16)
C12 Zr2 H8 144.9(17)
Zr1 Zr2 H8 48.0(14)
Zr3 Zr2 H8 94.1(18)
Zr4 Zr2 H8 47.8(14)
H4 Zr2 H8 133(3)
H5 Zr2 H8 52.3
H6 Zr2 H8 56(3)
H7 Zr2 H8 95.0(18)
C21 Zr3 C25 32.7(3)
C21 Zr3 C23 54.5(3)
C25 Zr3 C23 53.8(3)
C21 Zr3 C22 32.8(3)
C25 Zr3 C22 53.6(3)
C23 Zr3 C22 32.5(3)
C21 Zr3 C24 54.4(3)
C25 Zr3 C24 32.1(3)
C23 Zr3 C24 33.2(3)
C22 Zr3 C24 54.2(3)
C21 Zr3 Zr1 119.7(2)
C25 Zr3 Zr1 117.0(2)
C23 Zr3 Zr1 170.6(2)
C22 Zr3 Zr1 146.5(2)
C24 Zr3 Zr1 138.0(2)
C21 Zr3 Zr2 170.0(2)
C25 Zr3 Zr2 137.4(2)
C23 Zr3 Zr2 124.3(2)
C22 Zr3 Zr2 151.5(2)
C24 Zr3 Zr2 118.26(19)
Zr1 Zr3 Zr2 59.81(2)
C21 Zr3 Zr4 129.5(2)
C25 Zr3 Zr4 160.7(2)
C23 Zr3 Zr4 129.3(2)
C22 Zr3 Zr4 116.86(19)
C24 Zr3 Zr4 160.6(2)
Zr1 Zr3 Zr4 59.99(2)
Zr2 Zr3 Zr4 59.92(2)
C21 Zr3 H1 99(3)
C25 Zr3 H1 130(3)
C23 Zr3 H1 93(3)
C22 Zr3 H1 78(3)
C24 Zr3 H1 126(3)
Zr1 Zr3 H1 96(3)
Zr2 Zr3 H1 91(3)
Zr4 Zr3 H1 39(3)
C21 Zr3 H2 80(3)
C25 Zr3 H2 79(3)
C23 Zr3 H2 131(3)
C22 Zr3 H2 111(3)
C24 Zr3 H2 108(3)
Zr1 Zr3 H2 41(3)
Zr2 Zr3 H2 98(3)
Zr4 Zr3 H2 91(3)
H1 Zr3 H2 111(4)
C21 Zr3 H4 136(3)
C25 Zr3 H4 109(3)
C23 Zr3 H4 87(3)
C22 Zr3 H4 118(3)
C24 Zr3 H4 82(3)
Zr1 Zr3 H4 95(3)
Zr2 Zr3 H4 39(3)
Zr4 Zr3 H4 90(3)
H1 Zr3 H4 104(4)
H2 Zr3 H4 124(4)
C21 Zr3 H7 124.3(15)
C25 Zr3 H7 97.2(18)
C23 Zr3 H7 127.8(16)
C22 Zr3 H7 150.1(19)
C24 Zr3 H7 98.2(18)
Zr1 Zr3 H7 47.1(14)
Zr2 Zr3 H7 47.0(14)
Zr4 Zr3 H7 92.9(18)
H1 Zr3 H7 132(3)
H2 Zr3 H7 63(3)
H4 Zr3 H7 61(3)
C31 Zr4 C35 33.1(3)
C31 Zr4 C34 54.6(3)
C35 Zr4 C34 32.8(3)
C31 Zr4 C32 33.0(3)
C35 Zr4 C32 54.7(3)
C34 Zr4 C32 54.5(3)
C31 Zr4 C33 54.2(3)
C35 Zr4 C33 54.3(3)
C34 Zr4 C33 32.8(3)
C32 Zr4 C33 32.5(3)
C31 Zr4 Zr1 129.2(2)
C35 Zr4 Zr1 160.8(2)
C34 Zr4 Zr1 159.3(2)
C32 Zr4 Zr1 115.6(2)
C33 Zr4 Zr1 128.5(2)
C31 Zr4 Zr2 170.1(2)
C35 Zr4 Zr2 137.3(2)
C34 Zr4 Zr2 119.16(19)
C32 Zr4 Zr2 152.6(2)
C33 Zr4 Zr2 125.8(2)
Zr1 Zr4 Zr2 59.70(2)
C31 Zr4 Zr3 118.80(19)
C35 Zr4 Zr3 116.85(18)
C34 Zr4 Zr3 139.9(2)
C32 Zr4 Zr3 144.6(2)
C33 Zr4 Zr3 171.1(2)
Zr1 Zr4 Zr3 59.71(2)
Zr2 Zr4 Zr3 59.86(2)
C31 Zr4 H1 86(3)
C35 Zr4 H1 80(3)
C34 Zr4 H1 107(3)
C32 Zr4 H1 118(3)
C33 Zr4 H1 134(3)
Zr1 Zr4 H1 93(3)
Zr2 Zr4 H1 89(3)
Zr3 Zr4 H1 37(3)
C31 Zr4 H3 100(3)
C35 Zr4 H3 132(3)
C34 Zr4 H3 130(3)
C32 Zr4 H3 80(3)
C33 Zr4 H3 97(3)
Zr1 Zr4 H3 35(3)
Zr2 Zr4 H3 90(3)
Zr3 Zr4 H3 89(3)
H1 Zr4 H3 113(4)
C31 Zr4 H5 134.6
C35 Zr4 H5 107.5
C34 Zr4 H5 80.2
C32 Zr4 H5 118.1
C33 Zr4 H5 86.5
Zr1 Zr4 H5 91.6
Zr2 Zr4 H5 40.9
Zr3 Zr4 H5 97.3
H1 Zr4 H5 113.7
H3 Zr4 H5 108.2
C31 Zr4 H8 140.0(15)
C35 Zr4 H8 146.7(17)
C34 Zr4 H8 114.3(16)
C32 Zr4 H8 107.3(16)
C33 Zr4 H8 94.8(18)
Zr1 Zr4 H8 47.8(14)
Zr2 Zr4 H8 47.9(14)
Zr3 Zr4 H8 93.8(18)
H1 Zr4 H8 130(3)
H3 Zr4 H8 56(3)
H5 Zr4 H8 52.4
C5 C1 C2 106.8(8)
C5 C1 C6 126.5(11)
C2 C1 C6 126.7(11)
C5 C1 Zr1 73.4(5)
C2 C1 Zr1 74.2(5)
C6 C1 Zr1 119.2(7)
C3 C2 C1 107.1(8)
C3 C2 C7 126.4(10)
C1 C2 C7 126.3(11)
C3 C2 Zr1 72.2(5)
C1 C2 Zr1 72.9(5)
C7 C2 Zr1 122.9(7)
C4 C3 C2 108.5(8)
C4 C3 C8 129.1(11)
C2 C3 C8 122.2(10)
C4 C3 Zr1 73.9(5)
C2 C3 Zr1 75.0(5)
C8 C3 Zr1 121.5(7)
C5 C4 C3 108.5(9)
C5 C4 C9 125.5(11)
C3 C4 C9 126.0(11)
C5 C4 Zr1 74.3(5)
C3 C4 Zr1 73.8(5)
C9 C4 Zr1 119.0(7)
C4 C5 C1 109.0(8)
C4 C5 C10 127.5(12)
C1 C5 C10 123.3(12)
C4 C5 Zr1 73.5(5)
C1 C5 Zr1 73.9(5)
C10 C5 Zr1 122.2(7)
C1 C6 H6A 109.5
C1 C6 H6B 109.5
H6A C6 H6B 109.5
C1 C6 H6C 109.5
H6A C6 H6C 109.5
H6B C6 H6C 109.5
C2 C7 H7A 109.5
C2 C7 H7B 109.5
H7A C7 H7B 109.5
C2 C7 H7C 109.5
H7A C7 H7C 109.5
H7B C7 H7C 109.5
C3 C8 H8A 109.5
C3 C8 H8B 109.5
H8A C8 H8B 109.5
C3 C8 H8C 109.5
H8A C8 H8C 109.5
H8B C8 H8C 109.5
C4 C9 H9A 109.5
C4 C9 H9B 109.5
H9A C9 H9B 109.5
C4 C9 H9C 109.5
H9A C9 H9C 109.5
H9B C9 H9C 109.5
C5 C10 H10A 109.5
C5 C10 H10B 109.5
H10A C10 H10B 109.5
C5 C10 H10C 109.5
H10A C10 H10C 109.5
H10B C10 H10C 109.5
C15 C11 C12 107.7(8)
C15 C11 C16 126.0(9)
C12 C11 C16 126.4(9)
C15 C11 Zr2 73.5(4)
C12 C11 Zr2 73.4(4)
C16 C11 Zr2 119.8(6)
C13 C12 C11 107.2(7)
C13 C12 C17 126.7(10)
C11 C12 C17 125.9(10)
C13 C12 Zr2 73.3(4)
C11 C12 Zr2 73.4(4)
C17 C12 Zr2 122.9(6)
C12 C13 C14 109.1(8)
C12 C13 C18 125.1(9)
C14 C13 C18 125.6(9)
C12 C13 Zr2 73.9(4)
C14 C13 Zr2 73.4(4)
C18 C13 Zr2 122.6(6)
C15 C14 C13 107.1(8)
C15 C14 C19 125.5(9)
C13 C14 C19 127.3(9)
C15 C14 Zr2 73.8(4)
C13 C14 Zr2 73.6(4)
C19 C14 Zr2 121.5(6)
C11 C15 C14 108.9(7)
C11 C15 C20 124.6(9)
C14 C15 C20 126.4(8)
C11 C15 Zr2 73.8(4)
C14 C15 Zr2 73.3(4)
C20 C15 Zr2 121.8(6)
C11 C16 H16A 109.5
C11 C16 H16B 109.5
H16A C16 H16B 109.5
C11 C16 H16C 109.5
H16A C16 H16C 109.5
H16B C16 H16C 109.5
C12 C17 H17A 109.5
C12 C17 H17B 109.5
H17A C17 H17B 109.5
C12 C17 H17C 109.5
H17A C17 H17C 109.5
H17B C17 H17C 109.5
C13 C18 H18A 109.5
C13 C18 H18B 109.5
H18A C18 H18B 109.5
C13 C18 H18C 109.5
H18A C18 H18C 109.5
H18B C18 H18C 109.5
C14 C19 H19A 109.5
C14 C19 H19B 109.5
H19A C19 H19B 109.5
C14 C19 H19C 109.5
H19A C19 H19C 109.5
H19B C19 H19C 109.5
C15 C20 H20A 109.5
C15 C20 H20B 109.5
H20A C20 H20B 109.5
C15 C20 H20C 109.5
H20A C20 H20C 109.5
H20B C20 H20C 109.5
C25 C21 C22 106.4(8)
C25 C21 C26 126.6(11)
C22 C21 C26 126.7(11)
C25 C21 Zr3 73.8(5)
C22 C21 Zr3 73.9(5)
C26 C21 Zr3 122.1(6)
C23 C22 C21 109.0(8)
C23 C22 C27 127.1(10)
C21 C22 C27 123.6(10)
C23 C22 Zr3 73.7(5)
C21 C22 Zr3 73.3(5)
C27 C22 Zr3 124.3(6)
C22 C23 C24 107.4(8)
C22 C23 C28 125.2(10)
C24 C23 C28 127.2(9)
C22 C23 Zr3 73.8(5)
C24 C23 Zr3 73.5(5)
C28 C23 Zr3 122.2(6)
C25 C24 C23 107.1(7)
C25 C24 C29 127.6(10)
C23 C24 C29 125.2(10)
C25 C24 Zr3 73.7(5)
C23 C24 Zr3 73.3(4)
C29 C24 Zr3 121.4(6)
C24 C25 C21 110.1(8)
C24 C25 C30 126.1(10)
C21 C25 C30 123.7(10)
C24 C25 Zr3 74.1(5)
C21 C25 Zr3 73.5(5)
C30 C25 Zr3 121.4(6)
C21 C26 H26A 109.5
C21 C26 H26B 109.5
H26A C26 H26B 109.5
C21 C26 H26C 109.5
H26A C26 H26C 109.5
H26B C26 H26C 109.5
C22 C27 H27A 109.5
C22 C27 H27B 109.5
H27A C27 H27B 109.5
C22 C27 H27C 109.5
H27A C27 H27C 109.5
H27B C27 H27C 109.5
C23 C28 H28A 109.5
C23 C28 H28B 109.5
H28A C28 H28B 109.5
C23 C28 H28C 109.5
H28A C28 H28C 109.5
H28B C28 H28C 109.5
C24 C29 H29A 109.5
C24 C29 H29B 109.5
H29A C29 H29B 109.5
C24 C29 H29C 109.5
H29A C29 H29C 109.5
H29B C29 H29C 109.5
C25 C30 H30A 109.5
C25 C30 H30B 109.5
H30A C30 H30B 109.5
C25 C30 H30C 109.5
H30A C30 H30C 109.5
H30B C30 H30C 109.5
C35 C31 C32 108.2(7)
C35 C31 C36 126.7(9)
C32 C31 C36 125.0(9)
C35 C31 Zr4 73.6(4)
C32 C31 Zr4 74.6(4)
C36 C31 Zr4 119.9(6)
C33 C32 C31 107.5(8)
C33 C32 C37 125.4(9)
C31 C32 C37 126.8(9)
C33 C32 Zr4 74.4(4)
C31 C32 Zr4 72.3(4)
C37 C32 Zr4 123.3(6)
C32 C33 C34 108.1(8)
C32 C33 C38 125.0(10)
C34 C33 C38 126.8(9)
C32 C33 Zr4 73.1(4)
C34 C33 Zr4 72.3(4)
C38 C33 Zr4 119.7(6)
C35 C34 C33 108.1(7)
C35 C34 C39 124.3(9)
C33 C34 C39 127.3(9)
C35 C34 Zr4 73.2(4)
C33 C34 Zr4 74.9(4)
C39 C34 Zr4 122.5(5)
C34 C35 C31 108.0(7)
C34 C35 C40 126.1(8)
C31 C35 C40 125.8(8)
C34 C35 Zr4 74.0(4)
C31 C35 Zr4 73.4(4)
C40 C35 Zr4 121.9(5)
C31 C36 H36A 109.5
C31 C36 H36B 109.5
H36A C36 H36B 109.5
C31 C36 H36C 109.5
H36A C36 H36C 109.5
H36B C36 H36C 109.5
C32 C37 H37A 109.5
C32 C37 H37B 109.5
H37A C37 H37B 109.5
C32 C37 H37C 109.5
H37A C37 H37C 109.5
H37B C37 H37C 109.5
C33 C38 H38A 109.5
C33 C38 H38B 109.5
H38A C38 H38B 109.5
C33 C38 H38C 109.5
H38A C38 H38C 109.5
H38B C38 H38C 109.5
C34 C39 H39A 109.5
C34 C39 H39B 109.5
H39A C39 H39B 109.5
C34 C39 H39C 109.5
H39A C39 H39C 109.5
H39B C39 H39C 109.5
C35 C40 H40A 109.5
C35 C40 H40B 109.5
H40A C40 H40B 109.5
C35 C40 H40C 109.5
H40A C40 H40C 109.5
H40B C40 H40C 109.5

loop_
_geom_bond_atom_site_label_1
_geom_bond_atom_site_label_2
_geom_bond_distance
Zr1 C3 2.485(8)
Zr1 C4 2.486(8)
Zr1 C5 2.497(8)
Zr1 C1 2.504(9)
Zr1 C2 2.520(8)
Zr1 Zr2 3.0533(11)
Zr1 Zr3 3.0586(11)
Zr1 Zr4 3.0673(10)
Zr1 H2 2.04(9)
Zr1 H3 1.93(9)
Zr1 H6 1.98(9)
Zr1 H7 2.25(6)
Zr1 H8 2.28(6)
Zr2 C14 2.507(8)
Zr2 C13 2.510(8)
Zr2 C15 2.512(7)
Zr2 C11 2.517(8)
Zr2 C12 2.517(8)
Zr2 Zr3 3.0658(10)
Zr2 Zr4 3.0675(10)
Zr2 H4 1.96(9)
Zr2 H5 2.0310
Zr2 H6 1.83(10)
Zr2 H7 2.25(6)
Zr2 H8 2.29(6)
Zr3 C21 2.510(8)
Zr3 C25 2.514(8)
Zr3 C23 2.515(8)
Zr3 C22 2.516(8)
Zr3 C24 2.519(7)
Zr3 Zr4 3.0769(10)
Zr3 H1 1.91(9)
Zr3 H2 1.87(9)
Zr3 H4 2.00(9)
Zr3 H7 2.24(6)
Zr4 C31 2.498(7)
Zr4 C35 2.500(8)
Zr4 C34 2.511(7)
Zr4 C32 2.527(8)
Zr4 C33 2.544(7)
Zr4 H1 2.00(9)
Zr4 H3 1.73(9)
Zr4 H5 2.0235
Zr4 H8 2.29(6)
C1 C5 1.406(15)
C1 C2 1.422(14)
C1 C6 1.491(17)
C2 C3 1.411(13)
C2 C7 1.505(17)
C3 C4 1.384(14)
C3 C8 1.497(17)
C4 C5 1.382(15)
C4 C9 1.520(18)
C5 C10 1.528(17)
C6 H6A 0.9800
C6 H6B 0.9800
C6 H6C 0.9800
C7 H7A 0.9800
C7 H7B 0.9800
C7 H7C 0.9800
C8 H8A 0.9800
C8 H8B 0.9800
C8 H8C 0.9800
C9 H9A 0.9800
C9 H9B 0.9800
C9 H9C 0.9800
C10 H10A 0.9800
C10 H10B 0.9800
C10 H10C 0.9800
C11 C15 1.418(12)
C11 C12 1.438(13)
C11 C16 1.506(13)
C12 C13 1.419(13)
C12 C17 1.499(12)
C13 C14 1.424(12)
C13 C18 1.530(13)
C14 C15 1.422(12)
C14 C19 1.476(13)
C15 C20 1.515(12)
C16 H16A 0.9800
C16 H16B 0.9800
C16 H16C 0.9800
C17 H17A 0.9800
C17 H17B 0.9800
C17 H17C 0.9800
C18 H18A 0.9800
C18 H18B 0.9800
C18 H18C 0.9800
C19 H19A 0.9800
C19 H19B 0.9800
C19 H19C 0.9800
C20 H20A 0.9800
C20 H20B 0.9800
C20 H20C 0.9800
C21 C25 1.414(13)
C21 C22 1.419(14)
C21 C26 1.510(14)
C22 C23 1.409(13)
C22 C27 1.509(13)
C23 C24 1.438(12)
C23 C28 1.496(13)
C24 C25 1.393(13)
C24 C29 1.498(12)
C25 C30 1.538(13)
C26 H26A 0.9800
C26 H26B 0.9800
C26 H26C 0.9800
C27 H27A 0.9800
C27 H27B 0.9800
C27 H27C 0.9800
C28 H28A 0.9800
C28 H28B 0.9800
C28 H28C 0.9800
C29 H29A 0.9800
C29 H29B 0.9800
C29 H29C 0.9800
C30 H30A 0.9800
C30 H30B 0.9800
C30 H30C 0.9800
C31 C35 1.423(12)
C31 C32 1.428(13)
C31 C36 1.504(12)
C32 C33 1.421(12)
C32 C37 1.476(13)
C33 C34 1.426(13)
C33 C38 1.510(13)
C34 C35 1.414(11)
C34 C39 1.516(13)
C35 C40 1.507(12)
C36 H36A 0.9800
C36 H36B 0.9800
C36 H36C 0.9800
C37 H37A 0.9800
C37 H37B 0.9800
C37 H37C 0.9800
C38 H38A 0.9800
C38 H38B 0.9800
C38 H38C 0.9800
C39 H39A 0.9800
C39 H39B 0.9800
C39 H39C 0.9800
C40 H40A 0.9800
C40 H40B 0.9800
C40 H40C 0.9800
